data_4069714
loop_
_publ_author_name
'Nishimura, Takahiro'
'Ichikawa, Yoshitaka'
'Hayashi, Tamio'
'Onishi, Naoya'
'Shiotsuki, Masashi'
'Masuda, Toshio'

_publ_section_title
;
 Asymmetric Polymerization of Achiral Arylacetylenes Giving Helical
 Polyacetylenes in the Presence of a Rhodium Catalyst with aC2-Symmetric
 Tetrafluorobenzobarrelene Ligand
;
_journal_issue 16
_journal_name_full Organometallics
_journal_page_first 4890
_journal_paper_doi 10.1021/om9003797
_journal_volume 28
_journal_year 2009
_chemical_formula_moiety 'C28 H20 Cl2 F8 Rh2 '
_chemical_formula_sum 'C28 H20 Cl2 F8 Rh2'
_chemical_formula_weight 785.17
_space_group_IT_number 4
_symmetry_cell_setting monoclinic
_symmetry_Int_Tables_number 4
_symmetry_space_group_name_Hall 'P 2yb'
_symmetry_space_group_name_H-M 'P 1 21 1'
_cell_angle_alpha 90.0000
_cell_angle_beta 100.076(18)
_cell_angle_gamma 90.0000
_cell_formula_units_Z 2
_cell_length_a 7.474(3)
_cell_length_b 12.640(3)
_cell_length_c 14.163(5)
_cell_measurement_reflns_used 12929
_cell_measurement_temperature 123.1
_cell_measurement_theta_max 27.5
_cell_measurement_theta_min 3.2
_cell_volume 1317.4(8)
_computing_cell_refinement PROCESS-AUTO
_computing_data_collection PROCESS-AUTO
_computing_data_reduction CrystalStructure
_computing_publication_material 'CrystalStructure 3.8'
_computing_structure_refinement SHELXL
_computing_structure_solution SIR97
_diffrn_detector_area_resol_mean 10.00
_diffrn_measured_fraction_theta_full 0.992
_diffrn_measured_fraction_theta_max 0.995
_diffrn_measurement_device_type 'Rigaku RAXIS-RAPID'
_diffrn_measurement_method \w
_diffrn_radiation_type 'Mo K\a'
_diffrn_radiation_wavelength 0.71075
_diffrn_reflns_av_R_equivalents 0.020
_diffrn_reflns_limit_h_max 9
_diffrn_reflns_limit_h_min -9
_diffrn_reflns_limit_k_max 16
_diffrn_reflns_limit_k_min -16
_diffrn_reflns_limit_l_max 18
_diffrn_reflns_limit_l_min -17
_diffrn_reflns_number 13050
_diffrn_reflns_theta_full 27.50
_diffrn_reflns_theta_max 27.47
_exptl_absorpt_coefficient_mu 1.527
_exptl_absorpt_correction_T_max 0.632
_exptl_absorpt_correction_T_min 0.554
_exptl_absorpt_correction_type multi-scan
_exptl_absorpt_process_details
;
    Higashi, T. (1995). Program for Absorption Correction.
    Rigaku Corporation, Tokyo, Japan.
;
_exptl_crystal_colour colorless
_exptl_crystal_density_diffrn 1.979
_exptl_crystal_density_method 'not measured'
_exptl_crystal_description prism
_exptl_crystal_F_000 768.00
_exptl_crystal_size_max 0.40
_exptl_crystal_size_mid 0.30
_exptl_crystal_size_min 0.30
_refine_diff_density_max 0.58
_refine_diff_density_min -0.77
_refine_ls_abs_structure_details 'Flack, H. D. (1983), Acta Cryst. A39, 876-881.  2831 Friedel Pairs'
_refine_ls_abs_structure_Flack 0.076(19)
_refine_ls_extinction_method none
_refine_ls_goodness_of_fit_ref 0.678
_refine_ls_hydrogen_treatment refall
_refine_ls_number_parameters 362
_refine_ls_number_reflns 5981
_refine_ls_R_factor_gt 0.0225
_refine_ls_shift/su_max 0.0010
_refine_ls_structure_factor_coef Fsqd
_refine_ls_weighting_details 'w = 1/[\s^2^(Fo^2^)+(0.1000P)^2^+0.0000P] where P=(Fo^2^+2Fc^2^)/3'
_refine_ls_weighting_scheme calc
_refine_ls_wR_factor_ref 0.0748
_reflns_number_gt 5887
_reflns_number_total 5981
_reflns_threshold_expression F^2^>2.0\s(F^2^)
_cod_data_source_file om9003797_si_001.cif
_cod_data_source_block '_80611yuki'
_cod_original_cell_volume 1317.5(8)
_cod_original_formula_sum 'C28 H20 Cl2 F8 Rh2 '
_cod_database_code 4069714

loop_
_symmetry_equiv_pos_site_id
_symmetry_equiv_pos_as_xyz
1 +X,+Y,+Z
2 -X,1/2+Y,-Z

loop_
_atom_site_label
_atom_site_type_symbol
_atom_site_fract_x
_atom_site_fract_y
_atom_site_fract_z
_atom_site_U_iso_or_equiv
_atom_site_adp_type
_atom_site_occupancy
_atom_site_symmetry_multiplicity
_atom_site_calc_flag
_atom_site_refinement_flags
Rh(1) Rh -0.66140(3) -0.007698(16) -0.146046(15) 0.01436(6) Uani 1.00 1 d .
Rh(2) Rh -0.75697(3) -0.232242(16) -0.120978(16) 0.01516(6) Uani 1.00 1 d .
Cl(3) Cl -0.47098(9) -0.14319(5) -0.06022(5) 0.01580(14) Uani 1.00 1 d .
Cl(4) Cl -0.89206(10) -0.07786(5) -0.06380(5) 0.01706(14) Uani 1.00 1 d .
F(1) F -1.1422(3) -0.74792(18) -0.3246(2) 0.0399(5) Uani 1.00 1 d .
F(2) F -1.1229(4) -0.6394(2) -0.48753(18) 0.0447(6) Uani 1.00 1 d .
F(4) F -0.5486(4) 0.4854(2) -0.42216(19) 0.0436(6) Uani 1.00 1 d .
F(5) F -0.5268(3) 0.42092(17) -0.23830(17) 0.0308(4) Uani 1.00 1 d .
F(6) F -1.0103(3) -0.66019(17) -0.15201(16) 0.0277(4) Uani 1.00 1 d .
F(7) F -0.6314(4) 0.3469(2) -0.56787(17) 0.0430(6) Uani 1.00 1 d .
F(8) F -0.6845(3) 0.14167(18) -0.53252(15) 0.0287(4) Uani 1.00 1 d .
F(10) F -0.9840(3) -0.4398(2) -0.48009(15) 0.0363(5) Uani 1.00 1 d .
C(1) C -0.5132(4) 0.0302(2) -0.2541(2) 0.0161(5) Uani 1.00 1 d .
C(2) C -0.6061(4) 0.1980(2) -0.1923(2) 0.0178(5) Uani 1.00 1 d .
C(3) C -0.7831(4) 0.1363(2) -0.1924(2) 0.0170(5) Uani 1.00 1 d .
C(4) C -0.4721(4) 0.1048(2) -0.1792(2) 0.0145(5) Uani 1.00 1 d .
C(5) C -0.2917(4) 0.1167(2) -0.1149(2) 0.0212(6) Uani 1.00 1 d .
C(6) C -0.6781(4) -0.3900(2) -0.1442(2) 0.0177(5) Uani 1.00 1 d .
C(14) C -1.0030(4) -0.6043(2) -0.2305(2) 0.0224(6) Uani 1.00 1 d .
C(17) C -0.6742(4) 0.0616(2) -0.3309(2) 0.0160(5) Uani 1.00 1 d .
C(18) C -0.9929(4) -0.4917(3) -0.3982(2) 0.0253(7) Uani 1.00 1 d .
C(19) C -0.8715(4) -0.3316(2) -0.2920(2) 0.0205(6) Uani 1.00 1 d .
C(20) C -1.1094(4) -0.3309(2) -0.0689(2) 0.0207(6) Uani 1.00 1 d .
C(21) C -0.6465(4) 0.1732(2) -0.3650(2) 0.0184(5) Uani 1.00 1 d .
C(23) C -0.8212(4) 0.0619(2) -0.2679(2) 0.0143(5) Uani 1.00 1 d .
C(24) C -0.6817(4) -0.3298(2) -0.2287(2) 0.0202(6) Uani 1.00 1 d .
C(25) C -0.6076(4) 0.2465(2) -0.2890(2) 0.0182(5) Uani 1.00 1 d .
C(26) C -0.9346(4) -0.5019(2) -0.2259(2) 0.0199(5) Uani 1.00 1 d .
C(27) C -0.6218(5) 0.3127(3) -0.4771(2) 0.0283(7) Uani 1.00 1 d .
C(28) C -0.5707(4) 0.3505(2) -0.3085(2) 0.0213(6) Uani 1.00 1 d .
C(29) C -0.9763(4) -0.3395(2) -0.1362(2) 0.0169(5) Uani 1.00 1 d .
C(30) C -0.5226(4) -0.2978(3) -0.2717(2) 0.0271(7) Uani 1.00 1 d .
C(31) C -0.5805(5) 0.3840(2) -0.4028(2) 0.0269(7) Uani 1.00 1 d .
C(32) C -0.8610(4) -0.4410(2) -0.1359(2) 0.0166(5) Uani 1.00 1 d .
C(33) C -0.9807(4) -0.2815(2) -0.2211(2) 0.0194(6) Uani 1.00 1 d .
C(34) C -0.6523(4) 0.2069(2) -0.4585(2) 0.0228(6) Uani 1.00 1 d .
C(35) C -1.0043(4) 0.0135(2) -0.3030(2) 0.0200(6) Uani 1.00 1 d .
C(36) C -1.0704(4) -0.6495(2) -0.3200(2) 0.0264(7) Uani 1.00 1 d .
C(38) C -0.9349(4) -0.4445(2) -0.3096(2) 0.0226(6) Uani 1.00 1 d .
C(40) C -1.0619(5) -0.5944(3) -0.4031(2) 0.0304(7) Uani 1.00 1 d .
H(2) H -0.5809 0.2507 -0.1390 0.021 Uiso 1.00 1 c R
H(5A) H -0.2984 0.1738 -0.0688 0.025 Uiso 1.00 1 c R
H(5B) H -0.1988 0.1338 -0.1535 0.025 Uiso 1.00 1 c R
H(5C) H -0.2597 0.0503 -0.0802 0.025 Uiso 1.00 1 c R
H(17) H -0.6990 0.0094 -0.3846 0.019 Uiso 1.00 1 c R
H(19) H -0.8778 -0.2899 -0.3525 0.025 Uiso 1.00 1 c R
H(30A) H -0.5639 -0.2562 -0.3298 0.033 Uiso 1.00 1 c R
H(30B) H -0.4589 -0.3611 -0.2882 0.033 Uiso 1.00 1 c R
H(30C) H -0.4400 -0.2550 -0.2256 0.033 Uiso 1.00 1 c R
H(32) H -0.8561 -0.4839 -0.0762 0.020 Uiso 1.00 1 c R
H(35A) H -0.9961 -0.0353 -0.3559 0.024 Uiso 1.00 1 c R
H(35B) H -1.0921 0.0694 -0.3255 0.024 Uiso 1.00 1 c R
H(35C) H -1.0441 -0.0254 -0.2504 0.024 Uiso 1.00 1 c R
H(1) H -0.4175 -0.0188 -0.2697 0.019 Uiso 1.00 1 c R
H(3) H -0.8828 0.1665 -0.1619 0.020 Uiso 1.00 1 c R
H(6) H -0.5615 -0.4196 -0.1085 0.021 Uiso 1.00 1 c R
H(20A) H -1.0752 -0.3801 -0.0153 0.025 Uiso 1.00 1 c R
H(20B) H -1.2314 -0.3483 -0.1030 0.025 Uiso 1.00 1 c R
H(20C) H -1.1088 -0.2584 -0.0441 0.025 Uiso 1.00 1 c R
H(33) H -1.0830 -0.2317 -0.2441 0.023 Uiso 1.00 1 c R

loop_
_atom_site_aniso_label
_atom_site_aniso_U_11
_atom_site_aniso_U_22
_atom_site_aniso_U_33
_atom_site_aniso_U_12
_atom_site_aniso_U_13
_atom_site_aniso_U_23
Rh(1) 0.01575(11) 0.01338(11) 0.01443(11) 0.00136(8) 0.00394(8) 0.00042(8)
Rh(2) 0.01712(11) 0.01358(11) 0.01557(11) 0.00197(8) 0.00504(8) 0.00085(8)
Cl(3) 0.0150(3) 0.0130(3) 0.0187(3) 0.0032(2) 0.0008(2) 0.0029(2)
Cl(4) 0.0206(3) 0.0131(3) 0.0201(3) 0.0032(2) 0.0108(2) 0.0011(2)
F(1) 0.0399(12) 0.0201(11) 0.0538(14) -0.0032(9) -0.0080(11) -0.0104(10)
F(2) 0.0545(16) 0.0442(14) 0.0293(12) -0.0016(12) -0.0100(10) -0.0149(11)
F(4) 0.0702(16) 0.0162(9) 0.0526(14) -0.0019(11) 0.0341(13) 0.0086(10)
F(5) 0.0361(11) 0.0187(9) 0.0391(12) -0.0023(8) 0.0109(9) -0.0053(9)
F(6) 0.0366(11) 0.0173(9) 0.0290(10) 0.0008(8) 0.0049(8) 0.0025(8)
F(7) 0.0744(18) 0.0325(12) 0.0282(11) 0.0080(12) 0.0253(12) 0.0129(10)
F(8) 0.0421(12) 0.0286(10) 0.0177(9) 0.0008(9) 0.0112(8) -0.0014(8)
F(10) 0.0411(12) 0.0501(15) 0.0167(10) -0.0025(11) 0.0024(9) -0.0024(9)
C(1) 0.0174(13) 0.0172(13) 0.0152(13) -0.0021(10) 0.0070(10) -0.0036(10)
C(2) 0.0187(14) 0.0172(14) 0.0179(14) 0.0022(11) 0.0045(11) -0.0031(11)
C(3) 0.0165(13) 0.0193(14) 0.0161(14) 0.0043(11) 0.0050(10) 0.0047(11)
C(4) 0.0173(13) 0.0107(12) 0.0160(13) -0.0002(10) 0.0045(10) -0.0013(10)
C(5) 0.0153(13) 0.0224(16) 0.0245(16) -0.0018(12) -0.0007(11) -0.0007(12)
C(6) 0.0211(14) 0.0155(14) 0.0161(14) 0.0048(10) 0.0017(11) -0.0027(10)
C(14) 0.0201(15) 0.0192(14) 0.0275(16) 0.0031(12) 0.0027(12) -0.0004(12)
C(17) 0.0183(13) 0.0139(13) 0.0165(13) -0.0020(10) 0.0050(10) -0.0013(10)
C(18) 0.0282(16) 0.0315(19) 0.0150(13) 0.0059(13) 0.0006(11) -0.0033(13)
C(19) 0.0251(15) 0.0224(15) 0.0143(14) -0.0010(12) 0.0041(11) 0.0026(11)
C(20) 0.0180(14) 0.0228(14) 0.0235(15) 0.0031(11) 0.0097(12) 0.0049(12)
C(21) 0.0179(13) 0.0183(14) 0.0196(15) 0.0006(11) 0.0050(11) 0.0007(11)
C(23) 0.0156(13) 0.0122(12) 0.0152(13) 0.0019(10) 0.0024(10) 0.0042(10)
C(24) 0.0229(15) 0.0219(15) 0.0174(14) 0.0010(12) 0.0080(12) -0.0028(11)
C(25) 0.0184(13) 0.0155(14) 0.0221(14) -0.0003(10) 0.0071(11) 0.0011(11)
C(26) 0.0191(13) 0.0175(14) 0.0222(14) 0.0008(12) 0.0014(11) -0.0010(12)
C(27) 0.0364(19) 0.0243(16) 0.0282(17) 0.0060(14) 0.0169(14) 0.0092(14)
C(28) 0.0228(15) 0.0132(13) 0.0293(16) -0.0015(11) 0.0088(12) -0.0035(12)
C(29) 0.0214(14) 0.0108(12) 0.0196(14) 0.0016(11) 0.0063(11) -0.0003(10)
C(30) 0.0250(16) 0.0369(19) 0.0224(16) -0.0030(14) 0.0122(13) -0.0049(14)
C(31) 0.0311(18) 0.0163(15) 0.036(2) -0.0014(12) 0.0146(15) 0.0007(13)
C(32) 0.0189(13) 0.0163(13) 0.0146(13) 0.0024(11) 0.0027(10) 0.0006(10)
C(33) 0.0183(14) 0.0178(14) 0.0211(14) 0.0027(11) 0.0010(11) 0.0021(12)
C(34) 0.0235(15) 0.0244(15) 0.0220(15) 0.0019(13) 0.0083(12) 0.0019(12)
C(35) 0.0177(14) 0.0216(15) 0.0194(14) -0.0035(11) -0.0002(11) 0.0007(11)
C(36) 0.0237(16) 0.0206(15) 0.0312(17) 0.0024(13) -0.0053(13) -0.0074(14)
C(38) 0.0215(15) 0.0275(17) 0.0183(15) -0.0007(13) 0.0021(11) -0.0016(12)
C(40) 0.0265(17) 0.0347(19) 0.0273(18) 0.0021(15) -0.0025(13) -0.0086(14)

loop_
_atom_type_symbol
_atom_type_description
_atom_type_scat_dispersion_real
_atom_type_scat_dispersion_imag
_atom_type_scat_source
Rh Rh -1.118 0.919
;
International Tables for Crystallography
(1992, Vol. C, Tables 4.2.6.8 and 6.1.1.4)
;
Cl Cl 0.148 0.159
;
International Tables for Crystallography
(1992, Vol. C, Tables 4.2.6.8 and 6.1.1.4)
;
F F 0.017 0.010
;
International Tables for Crystallography
(1992, Vol. C, Tables 4.2.6.8 and 6.1.1.4)
;
C C 0.003 0.002
;
International Tables for Crystallography
(1992, Vol. C, Tables 4.2.6.8 and 6.1.1.4)
;
H H 0.000 0.000
;
International Tables for Crystallography
(1992, Vol. C, Table 6.1.1.4)
;

loop_
_geom_angle_atom_site_label_1
_geom_angle_atom_site_label_2
_geom_angle_atom_site_label_3
_geom_angle
_geom_angle_publ_flag
Rh(2) Rh(1) Cl(3) 52.667(16) yes
Rh(2) Rh(1) Cl(4) 51.854(16) yes
Rh(2) Rh(1) C(1) 118.41(8) yes
Rh(2) Rh(1) C(3) 140.50(8) yes
Rh(2) Rh(1) C(4) 148.74(8) yes
Rh(2) Rh(1) C(23) 112.52(7) yes
Cl(3) Rh(1) Cl(4) 84.51(2) yes
Cl(3) Rh(1) C(1) 100.93(8) yes
Cl(3) Rh(1) C(3) 164.20(8) yes
Cl(3) Rh(1) C(4) 103.31(7) yes
Cl(3) Rh(1) C(23) 154.98(8) yes
Cl(4) Rh(1) C(1) 161.88(7) yes
Cl(4) Rh(1) C(3) 99.42(9) yes
Cl(4) Rh(1) C(4) 156.41(8) yes
Cl(4) Rh(1) C(23) 101.43(8) yes
C(1) Rh(1) C(3) 80.08(12) yes
C(1) Rh(1) C(4) 39.19(11) yes
C(1) Rh(1) C(23) 66.62(11) yes
C(3) Rh(1) C(4) 67.41(11) yes
C(3) Rh(1) C(23) 39.40(11) yes
C(4) Rh(1) C(23) 80.99(11) yes
Rh(1) Rh(2) Cl(3) 52.023(15) yes
Rh(1) Rh(2) Cl(4) 52.163(18) yes
Rh(1) Rh(2) C(6) 143.38(9) yes
Rh(1) Rh(2) C(24) 111.84(9) yes
Rh(1) Rh(2) C(29) 143.40(8) yes
Rh(1) Rh(2) C(33) 112.65(9) yes
Cl(3) Rh(2) Cl(4) 84.27(2) yes
Cl(3) Rh(2) C(6) 103.81(8) yes
Cl(3) Rh(2) C(24) 101.34(9) yes
Cl(3) Rh(2) C(29) 162.09(8) yes
Cl(3) Rh(2) C(33) 157.85(9) yes
Cl(4) Rh(2) C(6) 163.85(9) yes
Cl(4) Rh(2) C(24) 153.91(8) yes
Cl(4) Rh(2) C(29) 101.06(8) yes
Cl(4) Rh(2) C(33) 97.88(9) yes
C(6) Rh(2) C(24) 39.06(12) yes
C(6) Rh(2) C(29) 67.15(12) yes
C(6) Rh(2) C(33) 79.97(11) yes
C(24) Rh(2) C(29) 81.45(12) yes
C(24) Rh(2) C(33) 67.59(12) yes
C(29) Rh(2) C(33) 39.06(12) yes
Rh(1) Cl(3) Rh(2) 75.310(19) yes
Rh(1) Cl(4) Rh(2) 75.98(2) yes
Rh(1) C(1) C(4) 71.15(18) yes
Rh(1) C(1) C(17) 97.3(2) yes
C(4) C(1) C(17) 113.7(2) yes
C(3) C(2) C(4) 98.8(2) yes
C(3) C(2) C(25) 109.8(2) yes
C(4) C(2) C(25) 109.0(2) yes
Rh(1) C(3) C(2) 96.60(18) yes
Rh(1) C(3) C(23) 71.16(17) yes
C(2) C(3) C(23) 113.4(2) yes
Rh(1) C(4) C(1) 69.66(17) yes
Rh(1) C(4) C(2) 95.46(19) yes
Rh(1) C(4) C(5) 119.9(2) yes
C(1) C(4) C(2) 111.7(2) yes
C(1) C(4) C(5) 125.4(2) yes
C(2) C(4) C(5) 119.7(2) yes
Rh(2) C(6) C(24) 70.15(19) yes
Rh(2) C(6) C(32) 96.17(19) yes
C(24) C(6) C(32) 113.9(2) yes
F(6) C(14) C(26) 121.7(2) yes
F(6) C(14) C(36) 118.7(2) yes
C(26) C(14) C(36) 119.6(3) yes
C(1) C(17) C(21) 109.5(2) yes
C(1) C(17) C(23) 98.2(2) yes
C(21) C(17) C(23) 109.6(2) yes
F(10) C(18) C(38) 121.0(3) yes
F(10) C(18) C(40) 119.0(3) yes
C(38) C(18) C(40) 119.9(3) yes
C(24) C(19) C(33) 98.8(2) yes
C(24) C(19) C(38) 109.9(2) yes
C(33) C(19) C(38) 108.1(2) yes
C(17) C(21) C(25) 112.9(2) yes
C(17) C(21) C(34) 127.4(3) yes
C(25) C(21) C(34) 119.7(3) yes
Rh(1) C(23) C(3) 69.44(16) yes
Rh(1) C(23) C(17) 96.58(17) yes
Rh(1) C(23) C(35) 116.9(2) yes
C(3) C(23) C(17) 111.8(2) yes
C(3) C(23) C(35) 124.9(2) yes
C(17) C(23) C(35) 120.8(2) yes
Rh(2) C(24) C(6) 70.80(19) yes
Rh(2) C(24) C(19) 95.4(2) yes
Rh(2) C(24) C(30) 118.1(2) yes
C(6) C(24) C(19) 111.3(2) yes
C(6) C(24) C(30) 126.6(2) yes
C(19) C(24) C(30) 119.2(2) yes
C(2) C(25) C(21) 113.3(2) yes
C(2) C(25) C(28) 127.0(2) yes
C(21) C(25) C(28) 119.7(3) yes
C(14) C(26) C(32) 126.4(2) yes
C(14) C(26) C(38) 120.0(2) yes
C(32) C(26) C(38) 113.6(2) yes
F(7) C(27) C(31) 119.1(3) yes
F(7) C(27) C(34) 120.5(3) yes
C(31) C(27) C(34) 120.4(3) yes
F(5) C(28) C(25) 121.3(3) yes
F(5) C(28) C(31) 118.6(2) yes
C(25) C(28) C(31) 120.1(3) yes
Rh(2) C(29) C(20) 118.6(2) yes
Rh(2) C(29) C(32) 96.32(19) yes
Rh(2) C(29) C(33) 69.69(17) yes
C(20) C(29) C(32) 119.4(2) yes
C(20) C(29) C(33) 126.0(2) yes
C(32) C(29) C(33) 111.5(2) yes
F(4) C(31) C(27) 119.6(3) yes
F(4) C(31) C(28) 120.4(3) yes
C(27) C(31) C(28) 120.1(3) yes
C(6) C(32) C(26) 110.4(2) yes
C(6) C(32) C(29) 99.0(2) yes
C(26) C(32) C(29) 107.5(2) yes
Rh(2) C(33) C(19) 96.49(19) yes
Rh(2) C(33) C(29) 71.26(17) yes
C(19) C(33) C(29) 114.1(2) yes
F(8) C(34) C(21) 122.5(3) yes
F(8) C(34) C(27) 117.6(3) yes
C(21) C(34) C(27) 119.9(3) yes
F(1) C(36) C(14) 119.7(3) yes
F(1) C(36) C(40) 120.1(3) yes
C(14) C(36) C(40) 120.2(3) yes
C(18) C(38) C(19) 126.5(3) yes
C(18) C(38) C(26) 120.0(3) yes
C(19) C(38) C(26) 113.5(2) yes
F(2) C(40) C(18) 120.6(3) yes
F(2) C(40) C(36) 119.4(3) yes
C(18) C(40) C(36) 120.0(3) yes
Rh(1) C(1) H(1) 120.6 no
C(4) C(1) H(1) 120.6 no
C(17) C(1) H(1) 120.6 no
C(3) C(2) H(2) 112.8 no
C(4) C(2) H(2) 112.8 no
C(25) C(2) H(2) 112.8 no
Rh(1) C(3) H(3) 120.9 no
C(2) C(3) H(3) 120.9 no
C(23) C(3) H(3) 120.9 no
C(4) C(5) H(5A) 109.5 no
C(4) C(5) H(5B) 109.5 no
C(4) C(5) H(5C) 109.5 no
H(5A) C(5) H(5B) 109.5 no
H(5A) C(5) H(5C) 109.5 no
H(5B) C(5) H(5C) 109.5 no
Rh(2) C(6) H(6) 120.9 no
C(24) C(6) H(6) 120.9 no
C(32) C(6) H(6) 120.9 no
C(1) C(17) H(17) 112.9 no
C(21) C(17) H(17) 112.9 no
C(23) C(17) H(17) 112.9 no
C(24) C(19) H(19) 113.0 no
C(33) C(19) H(19) 113.0 no
C(38) C(19) H(19) 113.0 no
C(29) C(20) H(20A) 109.5 no
C(29) C(20) H(20B) 109.5 no
C(29) C(20) H(20C) 109.5 no
H(20A) C(20) H(20B) 109.5 no
H(20A) C(20) H(20C) 109.5 no
H(20B) C(20) H(20C) 109.5 no
C(24) C(30) H(30A) 109.5 no
C(24) C(30) H(30B) 109.5 no
C(24) C(30) H(30C) 109.5 no
H(30A) C(30) H(30B) 109.5 no
H(30A) C(30) H(30C) 109.5 no
H(30B) C(30) H(30C) 109.5 no
C(6) C(32) H(32) 113.0 no
C(26) C(32) H(32) 113.0 no
C(29) C(32) H(32) 113.0 no
Rh(2) C(33) H(33) 120.6 no
C(19) C(33) H(33) 120.6 no
C(29) C(33) H(33) 120.6 no
C(23) C(35) H(35A) 109.5 no
C(23) C(35) H(35B) 109.5 no
C(23) C(35) H(35C) 109.5 no
H(35A) C(35) H(35B) 109.5 no
H(35A) C(35) H(35C) 109.5 no
H(35B) C(35) H(35C) 109.5 no

loop_
_geom_bond_atom_site_label_1
_geom_bond_atom_site_label_2
_geom_bond_distance
_geom_bond_publ_flag
Rh(1) Rh(2) 2.9633(2) yes
Rh(1) Cl(3) 2.4148(6) yes
Rh(1) Cl(4) 2.4121(8) yes
Rh(1) C(1) 2.096(3) yes
Rh(1) C(3) 2.089(3) yes
Rh(1) C(4) 2.116(3) yes
Rh(1) C(23) 2.111(2) yes
Rh(2) Cl(3) 2.4358(6) yes
Rh(2) Cl(4) 2.4020(7) yes
Rh(2) C(6) 2.122(3) yes
Rh(2) C(24) 2.113(3) yes
Rh(2) C(29) 2.109(3) yes
Rh(2) C(33) 2.089(2) yes
F(1) C(36) 1.352(4) yes
F(2) C(40) 1.331(4) yes
F(4) C(31) 1.340(4) yes
F(5) C(28) 1.331(4) yes
F(6) C(14) 1.327(4) yes
F(7) C(27) 1.346(4) yes
F(8) C(34) 1.322(4) yes
F(10) C(18) 1.344(4) yes
C(1) C(4) 1.413(4) yes
C(1) C(17) 1.526(3) yes
C(2) C(3) 1.535(4) yes
C(2) C(4) 1.536(4) yes
C(2) C(25) 1.499(4) yes
C(3) C(23) 1.416(4) yes
C(4) C(5) 1.497(4) yes
C(6) C(24) 1.416(4) yes
C(6) C(32) 1.534(4) yes
C(14) C(26) 1.388(4) yes
C(14) C(36) 1.402(4) yes
C(17) C(21) 1.517(4) yes
C(17) C(23) 1.531(4) yes
C(18) C(38) 1.388(4) yes
C(18) C(40) 1.395(5) yes
C(19) C(24) 1.540(4) yes
C(19) C(33) 1.537(4) yes
C(19) C(38) 1.511(4) yes
C(20) C(29) 1.498(4) yes
C(21) C(25) 1.410(4) yes
C(21) C(34) 1.385(4) yes
C(23) C(35) 1.502(4) yes
C(24) C(30) 1.483(5) yes
C(25) C(28) 1.381(4) yes
C(26) C(32) 1.508(4) yes
C(26) C(38) 1.390(4) yes
C(27) C(31) 1.379(5) yes
C(27) C(34) 1.389(5) yes
C(28) C(31) 1.392(5) yes
C(29) C(32) 1.545(4) yes
C(29) C(33) 1.403(4) yes
C(36) C(40) 1.378(5) yes
C(1) H(1) 1.000 no
C(2) H(2) 1.000 no
C(3) H(3) 1.000 no
C(5) H(5A) 0.980 no
C(5) H(5B) 0.980 no
C(5) H(5C) 0.980 no
C(6) H(6) 1.000 no
C(17) H(17) 1.000 no
C(19) H(19) 1.000 no
C(20) H(20A) 0.980 no
C(20) H(20B) 0.980 no
C(20) H(20C) 0.980 no
C(30) H(30A) 0.980 no
C(30) H(30B) 0.980 no
C(30) H(30C) 0.980 no
C(32) H(32) 1.000 no
C(33) H(33) 1.000 no
C(35) H(35A) 0.980 no
C(35) H(35B) 0.980 no
C(35) H(35C) 0.980 no

loop_
_geom_contact_atom_site_label_1
_geom_contact_atom_site_label_2
_geom_contact_distance
_geom_contact_site_symmetry_2
Cl(4) F(6) 3.426(2) 2_355
F(1) C(3) 3.331(3) 1_545
F(1) C(23) 3.393(3) 1_545
F(1) C(28) 3.481(4) 1_445
F(1) C(35) 3.185(3) 1_545
F(4) F(8) 2.782(3) 2_454
F(4) F(10) 3.350(3) 1_565
F(4) C(18) 3.409(4) 1_565
F(4) C(30) 3.456(4) 1_565
F(5) C(6) 3.049(4) 1_565
F(5) C(14) 3.594(4) 1_565
F(5) C(24) 3.368(3) 1_565
F(5) C(26) 3.234(4) 1_565
F(5) C(30) 3.587(4) 1_565
F(5) C(32) 3.558(4) 1_565
F(5) C(38) 3.484(4) 1_565
F(6) Cl(4) 3.426(2) 2_345
F(6) C(3) 3.189(3) 1_545
F(7) C(30) 3.279(4) 2_454
F(8) F(4) 2.782(3) 2_444
F(8) F(10) 2.718(3) 2_354
F(8) C(18) 2.965(4) 2_354
F(8) C(30) 3.489(4) 2_454
F(8) C(38) 3.472(3) 2_354
F(8) C(40) 3.567(4) 2_354
F(10) F(4) 3.350(3) 1_545
F(10) F(8) 2.718(3) 2_344
F(10) C(17) 3.362(3) 2_344
F(10) C(21) 3.516(3) 2_344
F(10) C(34) 3.280(4) 2_344
F(10) C(35) 3.115(3) 2_344
C(3) F(1) 3.331(3) 1_565
C(3) F(6) 3.189(3) 1_565
C(6) F(5) 3.049(4) 1_545
C(14) F(5) 3.594(4) 1_545
C(17) F(10) 3.362(3) 2_354
C(18) F(4) 3.409(4) 1_545
C(18) F(8) 2.965(4) 2_344
C(18) C(31) 3.470(5) 1_545
C(21) F(10) 3.516(3) 2_354
C(23) F(1) 3.393(3) 1_565
C(24) F(5) 3.368(3) 1_545
C(26) F(5) 3.234(4) 1_545
C(28) F(1) 3.481(4) 1_665
C(30) F(4) 3.456(4) 1_545
C(30) F(5) 3.587(4) 1_545
C(30) F(7) 3.279(4) 2_444
C(30) F(8) 3.489(4) 2_444
C(31) C(18) 3.470(5) 1_565
C(32) F(5) 3.558(4) 1_545
C(34) F(10) 3.280(4) 2_354
C(35) F(1) 3.185(3) 1_565
C(35) F(10) 3.115(3) 2_354
C(38) F(5) 3.484(4) 1_545
C(38) F(8) 3.472(3) 2_344
C(40) F(8) 3.567(4) 2_344
Rh(2) H(5A) 2.902 2_445
Cl(3) H(2) 3.087 2_445
Cl(3) H(5A) 3.573 2_445
Cl(3) H(32) 3.480 2_455
Cl(3) H(20B) 3.268 1_655
Cl(3) H(20C) 3.047 1_655
Cl(4) H(5C) 3.163 1_455
Cl(4) H(32) 3.193 2_355
Cl(4) H(20A) 2.767 2_355
F(1) H(5B) 2.940 1_445
F(1) H(35B) 2.339 1_545
F(1) H(3) 2.946 1_545
F(2) H(17) 2.783 2_344
F(2) H(19) 2.959 2_344
F(2) H(30A) 3.497 2_344
F(2) H(35A) 2.852 2_344
F(4) H(17) 3.575 2_454
F(4) H(30A) 3.528 1_565
F(4) H(30B) 2.715 1_565
F(5) H(30B) 2.911 1_565
F(5) H(6) 2.771 1_565
F(6) H(2) 3.375 1_545
F(6) H(5A) 3.364 1_445
F(6) H(5B) 2.960 1_445
F(6) H(3) 2.403 1_545
F(6) H(20C) 3.031 2_345
F(7) H(17) 3.369 2_454
F(7) H(30A) 2.583 2_454
F(7) H(30B) 3.466 2_454
F(7) H(30C) 3.325 2_454
F(7) H(35A) 3.175 2_354
F(7) H(35C) 3.595 2_354
F(7) H(1) 2.932 2_454
F(7) H(33) 3.263 2_354
F(8) H(19) 3.499 2_354
F(8) H(30A) 3.191 2_454
F(8) H(30B) 2.924 2_454
F(10) H(17) 2.847 2_344
F(10) H(35A) 2.599 2_344
F(10) H(35B) 2.910 2_344
C(1) H(35B) 3.505 1_655
C(1) H(35C) 3.568 1_655
C(3) H(5B) 3.250 1_455
C(3) H(20A) 3.304 2_355
C(5) H(32) 3.020 2_455
C(5) H(35C) 3.403 1_655
C(5) H(3) 3.300 1_655
C(5) H(6) 3.555 2_455
C(5) H(20A) 3.025 2_455
C(6) H(5A) 3.157 2_445
C(6) H(5C) 3.377 2_445
C(6) H(20B) 3.329 1_655
C(14) H(3) 3.137 1_545
C(18) H(17) 3.505 2_344
C(18) H(35A) 3.513 2_344
C(20) H(5A) 3.319 2_445
C(20) H(5B) 3.590 2_445
C(20) H(5C) 3.505 2_445
C(20) H(30C) 3.167 1_455
C(20) H(3) 3.279 2_345
C(20) H(6) 3.511 1_455
C(24) H(20B) 3.529 1_655
C(27) H(30A) 3.390 2_454
C(29) H(5A) 3.254 2_445
C(29) H(5C) 3.544 2_445
C(30) H(20B) 3.005 1_655
C(30) H(33) 3.346 1_655
C(32) H(5A) 3.275 2_445
C(32) H(5C) 3.039 2_445
C(33) H(30C) 3.439 1_455
C(35) H(5B) 3.160 1_455
C(35) H(1) 3.230 1_455
C(36) H(35B) 3.557 1_545
C(36) H(3) 3.361 1_545
C(40) H(17) 3.475 2_344
C(40) H(35A) 3.594 2_344
H(2) Cl(3) 3.087 2_455
H(2) F(6) 3.375 1_565
H(5A) Rh(2) 2.902 2_455
H(5A) Cl(3) 3.573 2_455
H(5A) F(6) 3.364 1_665
H(5A) C(6) 3.157 2_455
H(5A) C(20) 3.319 2_455
H(5A) C(29) 3.254 2_455
H(5A) C(32) 3.275 2_455
H(5A) H(32) 2.949 2_455
H(5A) H(3) 3.582 1_655
H(5A) H(6) 3.117 2_455
H(5A) H(20A) 2.919 2_455
H(5A) H(20C) 3.294 2_455
H(5B) F(1) 2.940 1_665
H(5B) F(6) 2.960 1_665
H(5B) C(3) 3.250 1_655
H(5B) C(20) 3.590 2_455
H(5B) C(35) 3.160 1_655
H(5B) H(32) 3.536 2_455
H(5B) H(35B) 2.812 1_655
H(5B) H(35C) 2.797 1_655
H(5B) H(3) 2.421 1_655
H(5B) H(20A) 2.869 2_455
H(5B) H(20C) 3.567 2_455
H(5C) Cl(4) 3.163 1_655
H(5C) C(6) 3.377 2_455
H(5C) C(20) 3.505 2_455
H(5C) C(29) 3.544 2_455
H(5C) C(32) 3.039 2_455
H(5C) H(32) 2.275 2_455
H(5C) H(35C) 3.268 1_655
H(5C) H(3) 3.546 1_655
H(5C) H(6) 3.214 2_455
H(5C) H(20A) 2.772 2_455
H(17) F(2) 2.783 2_354
H(17) F(4) 3.575 2_444
H(17) F(7) 3.369 2_444
H(17) F(10) 2.847 2_354
H(17) C(18) 3.505 2_354
H(17) C(40) 3.475 2_354
H(19) F(2) 2.959 2_354
H(19) F(8) 3.499 2_344
H(30A) F(2) 3.497 2_354
H(30A) F(4) 3.528 1_545
H(30A) F(7) 2.583 2_444
H(30A) F(8) 3.191 2_444
H(30A) C(27) 3.390 2_444
H(30B) F(4) 2.715 1_545
H(30B) F(5) 2.911 1_545
H(30B) F(7) 3.466 2_444
H(30B) F(8) 2.924 2_444
H(30B) H(20B) 2.869 1_655
H(30B) H(33) 3.216 1_655
H(30C) F(7) 3.325 2_444
H(30C) C(20) 3.167 1_655
H(30C) C(33) 3.439 1_655
H(30C) H(20B) 2.426 1_655
H(30C) H(20C) 3.241 1_655
H(30C) H(33) 2.742 1_655
H(32) Cl(3) 3.480 2_445
H(32) Cl(4) 3.193 2_345
H(32) C(5) 3.020 2_445
H(32) H(5A) 2.949 2_445
H(32) H(5B) 3.536 2_445
H(32) H(5C) 2.275 2_445
H(35A) F(2) 2.852 2_354
H(35A) F(7) 3.175 2_344
H(35A) F(10) 2.599 2_354
H(35A) C(18) 3.513 2_354
H(35A) C(40) 3.594 2_354
H(35A) H(1) 3.577 1_455
H(35B) F(1) 2.339 1_565
H(35B) F(10) 2.910 2_354
H(35B) C(1) 3.505 1_455
H(35B) C(36) 3.557 1_565
H(35B) H(5B) 2.812 1_455
H(35B) H(1) 2.907 1_455
H(35C) F(7) 3.595 2_344
H(35C) C(1) 3.568 1_455
H(35C) C(5) 3.403 1_455
H(35C) H(5B) 2.797 1_455
H(35C) H(5C) 3.268 1_455
H(35C) H(1) 2.758 1_455
H(1) F(7) 2.932 2_444
H(1) C(35) 3.230 1_655
H(1) H(35A) 3.577 1_655
H(1) H(35B) 2.907 1_655
H(1) H(35C) 2.758 1_655
H(3) F(1) 2.946 1_565
H(3) F(6) 2.403 1_565
H(3) C(5) 3.300 1_455
H(3) C(14) 3.137 1_565
H(3) C(20) 3.279 2_355
H(3) C(36) 3.361 1_565
H(3) H(5A) 3.582 1_455
H(3) H(5B) 2.421 1_455
H(3) H(5C) 3.546 1_455
H(3) H(20A) 2.650 2_355
H(3) H(20C) 3.080 2_355
H(6) F(5) 2.771 1_545
H(6) C(5) 3.555 2_445
H(6) C(20) 3.511 1_655
H(6) H(5A) 3.117 2_445
H(6) H(5C) 3.214 2_445
H(6) H(20B) 2.615 1_655
H(20A) Cl(4) 2.767 2_345
H(20A) C(3) 3.304 2_345
H(20A) C(5) 3.025 2_445
H(20A) H(5A) 2.919 2_445
H(20A) H(5B) 2.869 2_445
H(20A) H(5C) 2.772 2_445
H(20A) H(3) 2.650 2_345
H(20B) Cl(3) 3.268 1_455
H(20B) C(6) 3.329 1_455
H(20B) C(24) 3.529 1_455
H(20B) C(30) 3.005 1_455
H(20B) H(30B) 2.869 1_455
H(20B) H(30C) 2.426 1_455
H(20B) H(6) 2.615 1_455
H(20C) Cl(3) 3.047 1_455
H(20C) F(6) 3.031 2_355
H(20C) H(5A) 3.294 2_445
H(20C) H(5B) 3.567 2_445
H(20C) H(30C) 3.241 1_455
H(20C) H(3) 3.080 2_345
H(33) F(7) 3.263 2_344
H(33) C(30) 3.346 1_455
H(33) H(30B) 3.216 1_455
H(33) H(30C) 2.742 1_455

loop_
_geom_torsion_atom_site_label_1
_geom_torsion_atom_site_label_2
_geom_torsion_atom_site_label_3
_geom_torsion_atom_site_label_4
_geom_torsion
Cl(3) Rh(1) Rh(2) Cl(4) 116.48(3)
Cl(3) Rh(1) Rh(2) C(6) -57.15(12)
Cl(3) Rh(1) Rh(2) C(24) -87.47(9)
Cl(3) Rh(1) Rh(2) C(29) 166.80(15)
Cl(3) Rh(1) Rh(2) C(33) -161.34(10)
Cl(4) Rh(1) Rh(2) Cl(3) -116.48(3)
Cl(4) Rh(1) Rh(2) C(6) -173.63(12)
Cl(4) Rh(1) Rh(2) C(24) 156.04(9)
Cl(4) Rh(1) Rh(2) C(29) 50.32(15)
Cl(4) Rh(1) Rh(2) C(33) 82.18(10)
Rh(2) Rh(1) C(1) C(4) -151.00(13)
Rh(2) Rh(1) C(1) C(17) 96.39(17)
C(1) Rh(1) Rh(2) Cl(3) 81.87(8)
C(1) Rh(1) Rh(2) Cl(4) -161.65(8)
C(1) Rh(1) Rh(2) C(6) 24.72(15)
C(1) Rh(1) Rh(2) C(24) -5.60(12)
C(1) Rh(1) Rh(2) C(29) -111.33(17)
C(1) Rh(1) Rh(2) C(33) -79.47(13)
Rh(2) Rh(1) C(3) C(2) -170.67(12)
Rh(2) Rh(1) C(3) C(23) -58.1(2)
C(3) Rh(1) Rh(2) Cl(3) -167.75(14)
C(3) Rh(1) Rh(2) Cl(4) -51.27(14)
C(3) Rh(1) Rh(2) C(6) 135.10(18)
C(3) Rh(1) Rh(2) C(24) 104.78(16)
C(3) Rh(1) Rh(2) C(29) -0.9(2)
C(3) Rh(1) Rh(2) C(33) 30.91(17)
Rh(2) Rh(1) C(4) C(1) 55.3(2)
Rh(2) Rh(1) C(4) C(2) 166.37(12)
Rh(2) Rh(1) C(4) C(5) -64.6(3)
C(4) Rh(1) Rh(2) Cl(3) 45.68(14)
C(4) Rh(1) Rh(2) Cl(4) 162.16(14)
C(4) Rh(1) Rh(2) C(6) -11.47(19)
C(4) Rh(1) Rh(2) C(24) -41.79(17)
C(4) Rh(1) Rh(2) C(29) -147.5(2)
C(4) Rh(1) Rh(2) C(33) -115.66(18)
Rh(2) Rh(1) C(23) C(3) 144.21(16)
Rh(2) Rh(1) C(23) C(17) -104.95(16)
Rh(2) Rh(1) C(23) C(35) 24.6(2)
C(23) Rh(1) Rh(2) Cl(3) 156.56(9)
C(23) Rh(1) Rh(2) Cl(4) -86.96(9)
C(23) Rh(1) Rh(2) C(6) 99.41(15)
C(23) Rh(1) Rh(2) C(24) 69.08(13)
C(23) Rh(1) Rh(2) C(29) -36.64(18)
C(23) Rh(1) Rh(2) C(33) -4.78(14)
Cl(3) Rh(1) Cl(4) Rh(2) -45.64(2)
Cl(4) Rh(1) Cl(3) Rh(2) 45.01(2)
Cl(3) Rh(1) C(1) C(4) -97.71(15)
Cl(3) Rh(1) C(1) C(17) 149.68(16)
C(1) Rh(1) Cl(3) Rh(2) -117.52(8)
Cl(3) Rh(1) C(3) C(2) 47.6(4)
Cl(3) Rh(1) C(3) C(23) 160.2(2)
C(3) Rh(1) Cl(3) Rh(2) 150.3(3)
Cl(3) Rh(1) C(4) C(1) 91.05(15)
Cl(3) Rh(1) C(4) C(2) -157.86(15)
Cl(3) Rh(1) C(4) C(5) -28.9(2)
C(4) Rh(1) Cl(3) Rh(2) -157.57(8)
Cl(3) Rh(1) C(23) C(3) -167.37(16)
Cl(3) Rh(1) C(23) C(17) -56.5(2)
Cl(3) Rh(1) C(23) C(35) 73.0(3)
C(23) Rh(1) Cl(3) Rh(2) -60.3(2)
Cl(4) Rh(1) C(1) C(4) 156.2(2)
Cl(4) Rh(1) C(1) C(17) 43.6(3)
C(1) Rh(1) Cl(4) Rh(2) 62.9(2)
Cl(4) Rh(1) C(3) C(2) 150.88(17)
Cl(4) Rh(1) C(3) C(23) -96.57(17)
C(3) Rh(1) Cl(4) Rh(2) 149.80(8)
Cl(4) Rh(1) C(4) C(1) -161.74(16)
Cl(4) Rh(1) C(4) C(2) -50.6(2)
Cl(4) Rh(1) C(4) C(5) 78.3(3)
C(4) Rh(1) Cl(4) Rh(2) -156.60(18)
Cl(4) Rh(1) C(23) C(3) 90.97(17)
Cl(4) Rh(1) C(23) C(17) -158.19(15)
Cl(4) Rh(1) C(23) C(35) -28.7(2)
C(23) Rh(1) Cl(4) Rh(2) 109.77(8)
C(1) Rh(1) C(3) C(2) -47.49(18)
C(1) Rh(1) C(3) C(23) 65.05(18)
C(3) Rh(1) C(1) C(4) 66.25(17)
C(3) Rh(1) C(1) C(17) -46.36(18)
C(1) Rh(1) C(4) C(2) 111.1(2)
C(1) Rh(1) C(4) C(5) -119.9(3)
C(4) Rh(1) C(1) C(17) -112.6(2)
C(1) Rh(1) C(23) C(3) -103.3(2)
C(1) Rh(1) C(23) C(17) 7.50(16)
C(1) Rh(1) C(23) C(35) 137.0(2)
C(23) Rh(1) C(1) C(4) 105.08(18)
C(23) Rh(1) C(1) C(17) -7.54(16)
C(3) Rh(1) C(4) C(1) -102.42(18)
C(3) Rh(1) C(4) C(2) 8.68(17)
C(3) Rh(1) C(4) C(5) 137.7(2)
C(4) Rh(1) C(3) C(2) -8.70(17)
C(4) Rh(1) C(3) C(23) 103.8(2)
C(3) Rh(1) C(23) C(17) 110.8(2)
C(3) Rh(1) C(23) C(35) -119.6(3)
C(23) Rh(1) C(3) C(2) -112.5(2)
C(4) Rh(1) C(23) C(3) -65.18(19)
C(4) Rh(1) C(23) C(17) 45.66(17)
C(4) Rh(1) C(23) C(35) 175.2(2)
C(23) Rh(1) C(4) C(1) -63.82(17)
C(23) Rh(1) C(4) C(2) 47.28(18)
C(23) Rh(1) C(4) C(5) 176.3(2)
Rh(1) Rh(2) C(6) C(24) -48.1(2)
Rh(1) Rh(2) C(6) C(32) -161.27(12)
Rh(1) Rh(2) C(24) C(6) 151.44(15)
Rh(1) Rh(2) C(24) C(19) -97.87(18)
Rh(1) Rh(2) C(24) C(30) 29.5(2)
Rh(1) Rh(2) C(29) C(20) -70.2(2)
Rh(1) Rh(2) C(29) C(32) 161.20(12)
Rh(1) Rh(2) C(29) C(33) 50.6(2)
Rh(1) Rh(2) C(33) C(19) 96.67(18)
Rh(1) Rh(2) C(33) C(29) -150.04(16)
Cl(3) Rh(2) Cl(4) Rh(1) 45.16(2)
Cl(4) Rh(2) Cl(3) Rh(1) -45.27(2)
Cl(3) Rh(2) C(6) C(24) -91.05(17)
Cl(3) Rh(2) C(6) C(32) 155.73(15)
C(6) Rh(2) Cl(3) Rh(1) 148.93(8)
Cl(3) Rh(2) C(24) C(6) 98.01(17)
Cl(3) Rh(2) C(24) C(19) -151.31(17)
Cl(3) Rh(2) C(24) C(30) -23.9(2)
C(24) Rh(2) Cl(3) Rh(1) 108.95(9)
Cl(3) Rh(2) C(29) C(20) 73.9(3)
Cl(3) Rh(2) C(29) C(32) -54.6(4)
Cl(3) Rh(2) C(29) C(33) -165.2(2)
C(29) Rh(2) Cl(3) Rh(1) -153.7(2)
Cl(3) Rh(2) C(33) C(19) 54.7(3)
Cl(3) Rh(2) C(33) C(29) 167.98(18)
C(33) Rh(2) Cl(3) Rh(1) 51.5(2)
Cl(4) Rh(2) C(6) C(24) 150.3(2)
Cl(4) Rh(2) C(6) C(32) 37.1(3)
C(6) Rh(2) Cl(4) Rh(1) 166.2(2)
Cl(4) Rh(2) C(24) C(6) -161.74(16)
Cl(4) Rh(2) C(24) C(19) -51.1(3)
Cl(4) Rh(2) C(24) C(30) 76.3(3)
C(24) Rh(2) Cl(4) Rh(1) -59.0(2)
Cl(4) Rh(2) C(29) C(20) -32.0(2)
Cl(4) Rh(2) C(29) C(32) -160.53(16)
Cl(4) Rh(2) C(29) C(33) 88.90(18)
C(29) Rh(2) Cl(4) Rh(1) -152.13(8)
Cl(4) Rh(2) C(33) C(19) 148.85(17)
Cl(4) Rh(2) C(33) C(29) -97.87(17)
C(33) Rh(2) Cl(4) Rh(1) -112.63(9)
C(6) Rh(2) C(24) C(19) 110.7(2)
C(6) Rh(2) C(24) C(30) -121.9(3)
C(24) Rh(2) C(6) C(32) -113.2(2)
C(6) Rh(2) C(29) C(20) 136.5(2)
C(6) Rh(2) C(29) C(32) 7.90(17)
C(6) Rh(2) C(29) C(33) -102.7(2)
C(29) Rh(2) C(6) C(24) 105.3(2)
C(29) Rh(2) C(6) C(32) -7.95(16)
C(6) Rh(2) C(33) C(19) -47.36(19)
C(6) Rh(2) C(33) C(29) 65.93(19)
C(33) Rh(2) C(6) C(24) 66.63(19)
C(33) Rh(2) C(6) C(32) -46.58(18)
C(24) Rh(2) C(29) C(20) 174.4(2)
C(24) Rh(2) C(29) C(32) 45.83(19)
C(24) Rh(2) C(29) C(33) -64.7(2)
C(29) Rh(2) C(24) C(6) -64.03(18)
C(29) Rh(2) C(24) C(19) 46.65(19)
C(29) Rh(2) C(24) C(30) 174.0(2)
C(24) Rh(2) C(33) C(19) -8.63(18)
C(24) Rh(2) C(33) C(29) 104.7(2)
C(33) Rh(2) C(24) C(6) -102.1(2)
C(33) Rh(2) C(24) C(19) 8.60(19)
C(33) Rh(2) C(24) C(30) 136.0(2)
C(29) Rh(2) C(33) C(19) -113.3(2)
C(33) Rh(2) C(29) C(20) -120.9(3)
C(33) Rh(2) C(29) C(32) 110.6(2)
Rh(1) C(1) C(4) C(2) -87.8(2)
Rh(1) C(1) C(4) C(5) 112.9(3)
Rh(1) C(1) C(17) C(21) 123.9(2)
Rh(1) C(1) C(17) C(23) 9.7(2)
C(4) C(1) C(17) C(21) 51.3(3)
C(4) C(1) C(17) C(23) -62.9(3)
C(17) C(1) C(4) Rh(1) 89.9(2)
C(17) C(1) C(4) C(2) 2.0(3)
C(17) C(1) C(4) C(5) -157.2(2)
C(3) C(2) C(4) Rh(1) -11.1(2)
C(3) C(2) C(4) C(1) 59.2(3)
C(3) C(2) C(4) C(5) -140.2(2)
C(4) C(2) C(3) Rh(1) 11.2(2)
C(4) C(2) C(3) C(23) -61.1(3)
C(3) C(2) C(25) C(21) -52.1(3)
C(3) C(2) C(25) C(28) 129.9(3)
C(25) C(2) C(3) Rh(1) 125.1(2)
C(25) C(2) C(3) C(23) 52.8(3)
C(4) C(2) C(25) C(21) 55.1(3)
C(4) C(2) C(25) C(28) -122.9(3)
C(25) C(2) C(4) Rh(1) -125.6(2)
C(25) C(2) C(4) C(1) -55.4(3)
C(25) C(2) C(4) C(5) 105.2(3)
Rh(1) C(3) C(23) C(17) -89.0(2)
Rh(1) C(3) C(23) C(35) 109.2(2)
C(2) C(3) C(23) Rh(1) 89.1(2)
C(2) C(3) C(23) C(17) 0.1(3)
C(2) C(3) C(23) C(35) -161.7(2)
Rh(2) C(6) C(24) C(19) -88.4(2)
Rh(2) C(6) C(24) C(30) 111.3(3)
Rh(2) C(6) C(32) C(26) 122.7(2)
Rh(2) C(6) C(32) C(29) 10.1(2)
C(24) C(6) C(32) C(26) 51.7(3)
C(24) C(6) C(32) C(29) -60.8(3)
C(32) C(6) C(24) Rh(2) 88.0(2)
C(32) C(6) C(24) C(19) -0.4(3)
C(32) C(6) C(24) C(30) -160.7(3)
F(6) C(14) C(26) C(32) 0.2(4)
F(6) C(14) C(26) C(38) -177.8(3)
F(6) C(14) C(36) F(1) 0.5(5)
F(6) C(14) C(36) C(40) -178.8(3)
C(26) C(14) C(36) F(1) -178.0(3)
C(26) C(14) C(36) C(40) 2.8(5)
C(36) C(14) C(26) C(32) 178.6(3)
C(36) C(14) C(26) C(38) 0.6(5)
C(1) C(17) C(21) C(25) -52.1(3)
C(1) C(17) C(21) C(34) 126.7(3)
C(1) C(17) C(23) Rh(1) -9.6(2)
C(1) C(17) C(23) C(3) 60.9(2)
C(1) C(17) C(23) C(35) -136.4(2)
C(21) C(17) C(23) Rh(1) -123.7(2)
C(21) C(17) C(23) C(3) -53.3(3)
C(21) C(17) C(23) C(35) 109.4(2)
C(23) C(17) C(21) C(25) 54.6(3)
C(23) C(17) C(21) C(34) -126.7(3)
F(10) C(18) C(38) C(19) 5.2(5)
F(10) C(18) C(38) C(26) -175.9(3)
F(10) C(18) C(40) F(2) -1.9(5)
F(10) C(18) C(40) C(36) 179.3(3)
C(38) C(18) C(40) F(2) 178.0(3)
C(38) C(18) C(40) C(36) -0.8(5)
C(40) C(18) C(38) C(19) -174.7(3)
C(40) C(18) C(38) C(26) 4.2(5)
C(24) C(19) C(33) Rh(2) 11.1(2)
C(24) C(19) C(33) C(29) -61.2(3)
C(33) C(19) C(24) Rh(2) -11.0(2)
C(33) C(19) C(24) C(6) 60.5(3)
C(33) C(19) C(24) C(30) -137.5(3)
C(24) C(19) C(38) C(18) -125.6(3)
C(24) C(19) C(38) C(26) 55.5(3)
C(38) C(19) C(24) Rh(2) -124.0(2)
C(38) C(19) C(24) C(6) -52.5(3)
C(38) C(19) C(24) C(30) 109.5(3)
C(33) C(19) C(38) C(18) 127.5(3)
C(33) C(19) C(38) C(26) -51.4(3)
C(38) C(19) C(33) Rh(2) 125.5(2)
C(38) C(19) C(33) C(29) 53.2(3)
C(17) C(21) C(25) C(2) -1.1(3)
C(17) C(21) C(25) C(28) 177.0(2)
C(17) C(21) C(34) F(8) -0.0(5)
C(17) C(21) C(34) C(27) -179.3(3)
C(25) C(21) C(34) F(8) 178.6(3)
C(25) C(21) C(34) C(27) -0.7(5)
C(34) C(21) C(25) C(2) -180.0(2)
C(34) C(21) C(25) C(28) -1.8(4)
C(2) C(25) C(28) F(5) 0.4(5)
C(2) C(25) C(28) C(31) -179.0(3)
C(21) C(25) C(28) F(5) -177.5(3)
C(21) C(25) C(28) C(31) 3.1(5)
C(14) C(26) C(32) C(6) 132.1(3)
C(14) C(26) C(32) C(29) -120.9(3)
C(14) C(26) C(38) C(18) -4.1(5)
C(14) C(26) C(38) C(19) 174.9(3)
C(32) C(26) C(38) C(18) 177.7(3)
C(32) C(26) C(38) C(19) -3.3(4)
C(38) C(26) C(32) C(6) -49.8(3)
C(38) C(26) C(32) C(29) 57.2(3)
F(7) C(27) C(31) F(4) -0.8(5)
F(7) C(27) C(31) C(28) 179.7(3)
F(7) C(27) C(34) F(8) 2.3(5)
F(7) C(27) C(34) C(21) -178.4(3)
C(31) C(27) C(34) F(8) -177.5(3)
C(31) C(27) C(34) C(21) 1.9(5)
C(34) C(27) C(31) F(4) 178.9(3)
C(34) C(27) C(31) C(28) -0.6(5)
F(5) C(28) C(31) F(4) -0.9(5)
F(5) C(28) C(31) C(27) 178.6(3)
C(25) C(28) C(31) F(4) 178.6(3)
C(25) C(28) C(31) C(27) -2.0(5)
Rh(2) C(29) C(32) C(6) -10.2(2)
Rh(2) C(29) C(32) C(26) -125.0(2)
Rh(2) C(29) C(33) C(19) 88.8(2)
C(20) C(29) C(32) C(6) -138.2(2)
C(20) C(29) C(32) C(26) 107.0(3)
C(20) C(29) C(33) Rh(2) 111.2(3)
C(20) C(29) C(33) C(19) -160.0(2)
C(32) C(29) C(33) Rh(2) -88.9(2)
C(32) C(29) C(33) C(19) -0.1(2)
C(33) C(29) C(32) C(6) 60.4(2)
C(33) C(29) C(32) C(26) -54.4(3)
F(1) C(36) C(40) F(2) -0.7(5)
F(1) C(36) C(40) C(18) 178.1(3)
C(14) C(36) C(40) F(2) 178.5(3)
C(14) C(36) C(40) C(18) -2.7(5)
